data_2101205
loop_
_publ_author_name
'Spengler, R.'
'Zimmermann, H.'
'Burzlaff, H.'
'Jansen, J.'
'Peschar, R.'
'Schenk, H.'

_publ_section_title
;
 <i>Ab initio</i> structure determination from powder data using direct
 methods
;
_journal_issue 5
_journal_name_full 'Acta Crystallographica Section B'
_journal_page_first 578
_journal_page_last 582
_journal_paper_doi 10.1107/S010876819400306X
_journal_volume 50
_journal_year 1994
_chemical_formula_sum 'C6 H12 Cl2 Na2 O12 U'
_chemical_formula_weight 838.04
_symmetry_cell_setting monoclinic
_symmetry_space_group_name_Hall 'I -2y'
_symmetry_space_group_name_H-M 'I 1 m 1'
_cell_angle_alpha 90
_cell_angle_beta 102.570(10)
_cell_angle_gamma 90
_cell_formula_units_Z 2
_cell_length_a 12.217(2)
_cell_length_b 16.543(3)
_cell_length_c 5.92060(10)
_cell_volume 1167.9(3)
_cod_data_source_file se0140.cif
_cod_data_source_block se0140a
_cod_original_sg_symbol_H-M 'I m'
_cod_database_code 2101205

loop_
_atom_site_label
_atom_site_fract_x
_atom_site_fract_y
_atom_site_fract_z
_atom_site_attached_hydrogens
U .500 .500 .500 0
Cl1 .244(4) .686(3) -.163(7) 0
Cl2 .569(4) .807(3) .781(7) 0
Na1 .288(9) .500 .913(19) 0
Na2 .834(10) .500 .581(19) 0
O1 .533(10) .644(6) .619(18) 0
O2 .376(11) .600(3) .20(2) 0
O3 .304(11) .852(5) -.004(16) 0
O4 .434(10) .899(3) .38(2) 0
O5 .623(10) .500 .40(3) 0
O6 .373(15) .500 .60(2) 0
O7 .659(15) .500 .87(3) 2
O8 .140(15) .500 .06(3) 2
O9 .900(15) .500 .29(3) 2
O10 .115(15) .500 .63(3) 2
O11 .680(12) .667(7) 1.08(2) 2
C1 .478(14) .694(3) .483(17) 0
C2 .398(11) .672(2) .254(12) 0
C3 .350(4) .720(2) .062(5) 0
C4 .333(6) .797(2) .144(5) 0
C5 .402(5) .827(2) .377(7) 0
C6 .472(10) .777(2) .535(16) 0
